data_2010213
loop_
_publ_author_name
'Kohlmann, Monika'
'Sowa, Heidrun'
'Reithmayer, Klaus'
'Schulz, Heinz'
'Kr\"uger, Rolf-R\"udiger'
'Abriel, Walter'

_publ_section_title
;
Structure of a
Y~1-x~(Gd,Dy,Er)~x~PO~4~.2H~2~O
Microcrystal Studied Using Synchrotron Radiation
;
_journal_name_full 'Acta Crystallographica Section C'
_journal_page_first 1651
_journal_page_last 1652
_journal_volume 50
_journal_year 1994
_chemical_formula_sum 'Dy0.028 Er0.018 Gd0.007 H4 O6 P Y0.947'
_chemical_formula_weight 223.85
_symmetry_cell_setting monoclinic
_symmetry_space_group_name_H-M 'I 1 2/a 1'
_cell_angle_alpha 90
_cell_angle_beta 117.83(2)
_cell_angle_gamma 90
_cell_formula_units_Z 4
_cell_length_a 5.5780(10)
_cell_length_b 15.006(3)
_cell_length_c 6.275(2)
_cell_measurement_temperature 293
_cell_volume 464.5(2)
_diffrn_ambient_temperature 293
_exptl_crystal_density_diffrn 3.20
_refine_ls_R_factor_obs 0.077
_refine_ls_wR_factor_obs 0.052
_cod_original_sg_symbol_H-M 'I 2/a'
_cod_database_code 2010213

loop_
_atom_site_aniso_label
_atom_site_aniso_U_11
_atom_site_aniso_U_22
_atom_site_aniso_U_33
_atom_site_aniso_U_12
_atom_site_aniso_U_13
_atom_site_aniso_U_23
Y .0038(5) .0078(5) .0061(4) .0000 .0000(3) .0000
P .0090(10) .0130(10) .0170(10) .0000 .0040(10) .0000
O1 .018(3) .026(4) .017(3) .003(3) .004(3) -.006(3)
O2 .008(3) .022(4) .015(3) .002(3) -.001(2) -.002(3)
O3 .022(3) .018(4) .025(3) -.004(3) .012(3) .003(3)

loop_
_atom_site_label
_atom_site_fract_x
_atom_site_fract_y
_atom_site_fract_z
_atom_site_U_iso_or_equiv
_atom_site_thermal_displace_type
Y .2500 .82890(10) .0 .0059(5) Uani
P .2500 .3307(3) .0 .0130(10) Uani
O1 .3020(10) .3857(5) .2240(10) .020(3) Uani
O2 .5060(10) .2714(5) .0840(10) .015(3) Uani
O3 .630(2) .0680(5) .2180(10) .022(4) Uani

loop_
_geom_bond_atom_site_label_1
_geom_bond_atom_site_label_2
_geom_bond_distance
_geom_bond_publ_flag
Y O1 2.434(6) yes
Y O2 2.251(6) yes
Y O2 2.470(7) yes
Y O3 2.360(7) yes
P O1 1.536(8) yes
P O2 1.550(6) yes
O1 O2 2.440(10) yes
O1 O2 2.560(10) yes
O1 O1 2.590(10) yes
O1 O3 2.690(7) yes
O1 O3 2.760(10) yes
O2 O2 2.547(7) yes
O2 O2 2.622(7) yes
O2 O1 2.560(10) yes
